data_4063885
loop_
_publ_author_name
'Kozlov, Vladimir A.'
'Aleksanyan, Diana V.'
'Nelyubina, Yulia V.'
'Lyssenko, Konstantin A.'
'Petrovskii, Pavel V.'
'Vasil&#x2019;ev, Andrei A.'
'Odinets, Irina L.'

_publ_section_title
;
 Hybrid Thiophosphoryl--Benzothiazole Palladium SCN-Pincer Complexes:
 Synthesis and Effect of Structure Modifications on Catalytic Performance
 in the Suzuki Cross-Coupling
;
_journal_issue 11
_journal_name_full Organometallics
_journal_page_first 2920
_journal_paper_doi 10.1021/om101012r
_journal_volume 30
_journal_year 2011
_chemical_formula_moiety 'C25 H17 Cl N O P Pd S2'
_chemical_formula_sum 'C25 H17 Cl N O P Pd S2'
_chemical_formula_weight 584.34
_chemical_name_systematic
; 
 ? 
;
_space_group_IT_number 14
_symmetry_cell_setting monoclinic
_symmetry_space_group_name_Hall '-P 2yn'
_symmetry_space_group_name_H-M 'P 1 21/n 1'
_atom_sites_solution_hydrogens geom
_atom_sites_solution_primary direct
_atom_sites_solution_secondary difmap
_audit_creation_method SHELXL-97
_cell_angle_alpha 90.00
_cell_angle_beta 108.592(2)
_cell_angle_gamma 90.00
_cell_formula_units_Z 4
_cell_length_a 9.9749(9)
_cell_length_b 20.4107(19)
_cell_length_c 11.6540(11)
_cell_measurement_reflns_used 2635
_cell_measurement_temperature 100(2)
_cell_measurement_theta_max 30
_cell_measurement_theta_min 3
_cell_volume 2248.9(4)
_computing_cell_refinement 'APEX2 (Bruker, 2005)'
_computing_data_collection 'APEX2 (Bruker, 2005)'
_computing_data_reduction 'APEX2 (Bruker, 2005)'
_computing_molecular_graphics 'SHELXTL ver. 5.1 (Sheldrick, 1998b)'
_computing_publication_material 'SHELXTL ver. 5.1 (Sheldrick, 1998b)'
_computing_structure_refinement 'SHELXTL ver. 5.1 (Sheldrick, 1998b)'
_computing_structure_solution 'SHELXTL ver. 5.1 (Sheldrick, 1998b)'
_diffrn_ambient_temperature 100(2)
_diffrn_measured_fraction_theta_full 1.000
_diffrn_measured_fraction_theta_max 1.000
_diffrn_measurement_device_type 'Bruker SMART APEX2 CCD area detector'
_diffrn_measurement_method 'phi and omega scans'
_diffrn_radiation_monochromator graphite
_diffrn_radiation_source 'fine-focus sealed tube'
_diffrn_radiation_type MoK\a
_diffrn_radiation_wavelength 0.71073
_diffrn_reflns_av_R_equivalents 0.0343
_diffrn_reflns_av_sigmaI/netI 0.0302
_diffrn_reflns_limit_h_max 13
_diffrn_reflns_limit_h_min -13
_diffrn_reflns_limit_k_max 27
_diffrn_reflns_limit_k_min -27
_diffrn_reflns_limit_l_max 15
_diffrn_reflns_limit_l_min -15
_diffrn_reflns_number 26543
_diffrn_reflns_theta_full 29.00
_diffrn_reflns_theta_max 29.00
_diffrn_reflns_theta_min 2.00
_exptl_absorpt_coefficient_mu 1.221
_exptl_absorpt_correction_T_max 0.784
_exptl_absorpt_correction_T_min 0.741
_exptl_absorpt_correction_type multi-scan
_exptl_absorpt_process_details 'APEX2 (Bruker, 2005)'
_exptl_crystal_colour yellow
_exptl_crystal_density_diffrn 1.726
_exptl_crystal_density_method 'not measured'
_exptl_crystal_description prism
_exptl_crystal_F_000 1168
_exptl_crystal_size_max 0.25
_exptl_crystal_size_mid 0.25
_exptl_crystal_size_min 0.20
_refine_diff_density_max 0.508
_refine_diff_density_min -0.504
_refine_diff_density_rms 0.068
_refine_ls_extinction_method none
_refine_ls_goodness_of_fit_ref 1.003
_refine_ls_hydrogen_treatment constr
_refine_ls_matrix_type full
_refine_ls_number_parameters 289
_refine_ls_number_reflns 5979
_refine_ls_number_restraints 0
_refine_ls_restrained_S_all 1.003
_refine_ls_R_factor_all 0.0264
_refine_ls_R_factor_gt 0.0210
_refine_ls_shift/su_max 0.000
_refine_ls_shift/su_mean 0.000
_refine_ls_structure_factor_coef Fsqd
_refine_ls_weighting_details 'calc w=1/[\s^2^(Fo^2^)+(0.0262P)^2^+0.0000P] where P=(Fo^2^+2Fc^2^)/3'
_refine_ls_weighting_scheme calc
_refine_ls_wR_factor_gt 0.0512
_refine_ls_wR_factor_ref 0.0527
_reflns_number_gt 5145
_reflns_number_total 5979
_reflns_threshold_expression I>2/s(I)
_cod_data_source_file om101012r_si_001.cif
_cod_data_source_block 13
_cod_depositor_comments
;
The following automatic conversions were performed:

'_symmetry_cell_setting' value 'Monoclinic' changed to 'monoclinic'
according to /home/saulius/struct/CIF-dictionaries/cif_core.dic
dictionary named 'cif_core.dic' version 2.4.1 from 2010-06-29.

Automatic conversion script
Id: cif_fix_values 1715 2011-07-08 13:25:40Z adriana 
;
_cod_original_sg_symbol_H-M 'P 21/n'
_cod_database_code 4063885

loop_
_symmetry_equiv_pos_as_xyz
'x, y, z'
'-x+1/2, y+1/2, -z+1/2'
'-x, -y, -z'
'x-1/2, -y-1/2, z-1/2'

loop_
_atom_site_label
_atom_site_type_symbol
_atom_site_fract_x
_atom_site_fract_y
_atom_site_fract_z
_atom_site_U_iso_or_equiv
_atom_site_adp_type
_atom_site_occupancy
_atom_site_symmetry_multiplicity
_atom_site_calc_flag
_atom_site_refinement_flags
Pd1 Pd 0.391219(13) 0.028616(6) 0.778034(11) 0.01104(4) Uani 1 1 d .
Cl1 Cl 0.28168(5) 0.13406(2) 0.76724(4) 0.01950(9) Uani 1 1 d .
P1 P 0.25703(4) -0.08763(2) 0.90303(4) 0.01204(9) Uani 1 1 d .
S1 S 0.27334(5) 0.00839(2) 0.91362(4) 0.01572(9) Uani 1 1 d .
S2 S 0.72362(5) 0.01899(2) 0.59482(4) 0.01497(9) Uani 1 1 d .
N1 N 0.50994(14) 0.04802(7) 0.66427(12) 0.0126(3) Uani 1 1 d .
O1 O 0.40322(12) -0.12519(6) 0.92977(10) 0.0150(2) Uani 1 1 d .
C1 C 0.60962(17) -0.05448(8) 0.74738(14) 0.0126(3) Uani 1 1 d .
C2 C 0.50060(17) -0.05624(8) 0.80119(14) 0.0123(3) Uani 1 1 d .
C3 C 0.50159(17) -0.11276(8) 0.86846(14) 0.0130(3) Uani 1 1 d .
C4 C 0.60122(18) -0.16237(8) 0.88521(15) 0.0157(3) Uani 1 1 d .
H4A H 0.5968 -0.1995 0.9331 0.019 Uiso 1 1 calc R
C5 C 0.70673(18) -0.15786(8) 0.83243(16) 0.0172(4) Uani 1 1 d .
H5A H 0.7759 -0.1914 0.8445 0.021 Uiso 1 1 calc R
C6 C 0.71030(18) -0.10377(8) 0.76164(15) 0.0163(3) Uani 1 1 d .
H6A H 0.7808 -0.1003 0.7231 0.020 Uiso 1 1 calc R
C7 C 0.60751(17) 0.00325(8) 0.67433(15) 0.0125(3) Uani 1 1 d .
C8 C 0.52152(17) 0.09927(8) 0.58827(14) 0.0131(3) Uani 1 1 d .
C9 C 0.43710(18) 0.15511(9) 0.55878(15) 0.0175(4) Uani 1 1 d .
H9A H 0.3584 0.1606 0.5871 0.021 Uiso 1 1 calc R
C10 C 0.47054(19) 0.20238(9) 0.48736(16) 0.0189(4) Uani 1 1 d .
H10A H 0.4147 0.2410 0.4676 0.023 Uiso 1 1 calc R
C11 C 0.58511(19) 0.19459(9) 0.44346(15) 0.0175(4) Uani 1 1 d .
H11A H 0.6064 0.2281 0.3953 0.021 Uiso 1 1 calc R
C12 C 0.66705(18) 0.13891(8) 0.46941(15) 0.0157(3) Uani 1 1 d .
H12A H 0.7434 0.1329 0.4383 0.019 Uiso 1 1 calc R
C13 C 0.63472(17) 0.09154(8) 0.54266(15) 0.0137(3) Uani 1 1 d .
C14 C 0.19412(18) -0.11858(8) 1.01967(15) 0.0134(3) Uani 1 1 d .
C15 C 0.28393(18) -0.15065(8) 1.12104(15) 0.0149(3) Uani 1 1 d .
H15A H 0.3803 -0.1579 1.1280 0.018 Uiso 1 1 calc R
C16 C 0.23127(19) -0.17193(8) 1.21151(15) 0.0167(4) Uani 1 1 d .
H16A H 0.2911 -0.1948 1.2797 0.020 Uiso 1 1 calc R
C17 C 0.09171(19) -0.15988(9) 1.20253(15) 0.0186(4) Uani 1 1 d .
H17A H 0.0567 -0.1739 1.2653 0.022 Uiso 1 1 calc R
C18 C 0.0028(2) -0.12762(9) 1.10262(17) 0.0203(4) Uani 1 1 d .
H18A H -0.0929 -0.1196 1.0970 0.024 Uiso 1 1 calc R
C19 C 0.05346(19) -0.10701(9) 1.01095(16) 0.0189(4) Uani 1 1 d .
H19A H -0.0076 -0.0850 0.9422 0.023 Uiso 1 1 calc R
C20 C 0.14374(17) -0.11762(8) 0.75963(15) 0.0135(3) Uani 1 1 d .
C21 C 0.13585(19) -0.18523(9) 0.74000(16) 0.0182(4) Uani 1 1 d .
H21A H 0.1900 -0.2140 0.8014 0.022 Uiso 1 1 calc R
C22 C 0.0491(2) -0.21040(9) 0.63098(17) 0.0222(4) Uani 1 1 d .
H22A H 0.0441 -0.2564 0.6175 0.027 Uiso 1 1 calc R
C23 C -0.03008(18) -0.16824(10) 0.54171(16) 0.0222(4) Uani 1 1 d .
H23A H -0.0895 -0.1855 0.4671 0.027 Uiso 1 1 calc R
C24 C -0.02324(19) -0.10109(10) 0.56052(16) 0.0214(4) Uani 1 1 d .
H24A H -0.0777 -0.0725 0.4989 0.026 Uiso 1 1 calc R
C25 C 0.06385(18) -0.07535(9) 0.67028(15) 0.0170(4) Uani 1 1 d .
H25B H 0.0684 -0.0294 0.6837 0.020 Uiso 1 1 calc R

loop_
_atom_site_aniso_label
_atom_site_aniso_U_11
_atom_site_aniso_U_22
_atom_site_aniso_U_33
_atom_site_aniso_U_23
_atom_site_aniso_U_13
_atom_site_aniso_U_12
Pd1 0.01067(6) 0.01123(6) 0.01191(6) 0.00042(5) 0.00459(5) -0.00016(5)
Cl1 0.0244(2) 0.0152(2) 0.0244(2) 0.00487(17) 0.01544(18) 0.00519(16)
P1 0.0124(2) 0.0128(2) 0.0117(2) 0.00098(16) 0.00485(16) -0.00016(16)
S1 0.0203(2) 0.0129(2) 0.0174(2) -0.00148(16) 0.01087(18) -0.00197(16)
S2 0.0164(2) 0.0140(2) 0.0177(2) 0.00041(16) 0.00988(17) 0.00084(16)
N1 0.0116(7) 0.0141(7) 0.0119(7) 0.0009(5) 0.0035(5) -0.0008(5)
O1 0.0129(6) 0.0177(6) 0.0156(6) 0.0042(5) 0.0064(5) 0.0007(5)
C1 0.0134(8) 0.0120(8) 0.0122(8) -0.0016(6) 0.0040(6) -0.0009(6)
C2 0.0122(8) 0.0129(8) 0.0111(8) -0.0024(6) 0.0027(6) -0.0013(6)
C3 0.0123(8) 0.0163(8) 0.0105(8) -0.0017(6) 0.0037(6) -0.0021(6)
C4 0.0182(8) 0.0131(8) 0.0154(8) 0.0027(6) 0.0048(7) 0.0004(7)
C5 0.0159(8) 0.0144(8) 0.0215(9) 0.0004(7) 0.0061(7) 0.0031(7)
C6 0.0157(8) 0.0168(8) 0.0184(9) -0.0010(7) 0.0084(7) 0.0005(7)
C7 0.0125(8) 0.0139(8) 0.0116(8) -0.0031(6) 0.0045(6) -0.0028(6)
C8 0.0124(8) 0.0153(8) 0.0109(8) 0.0004(6) 0.0028(6) -0.0025(6)
C9 0.0136(8) 0.0224(9) 0.0175(9) 0.0036(7) 0.0065(7) 0.0032(7)
C10 0.0194(9) 0.0191(9) 0.0184(9) 0.0063(7) 0.0063(7) 0.0045(7)
C11 0.0221(9) 0.0178(9) 0.0141(8) 0.0038(7) 0.0077(7) -0.0013(7)
C12 0.0165(8) 0.0189(9) 0.0137(8) -0.0016(7) 0.0075(7) -0.0016(7)
C13 0.0140(8) 0.0144(8) 0.0121(8) -0.0017(6) 0.0031(6) -0.0010(6)
C14 0.0166(8) 0.0116(8) 0.0129(8) -0.0001(6) 0.0059(7) -0.0021(6)
C15 0.0150(8) 0.0138(8) 0.0150(8) -0.0015(6) 0.0035(7) -0.0023(6)
C16 0.0240(9) 0.0135(8) 0.0120(8) 0.0001(6) 0.0046(7) -0.0036(7)
C17 0.0294(10) 0.0156(8) 0.0153(8) -0.0031(7) 0.0136(8) -0.0061(7)
C18 0.0201(9) 0.0204(9) 0.0255(10) 0.0006(7) 0.0145(8) 0.0012(7)
C19 0.0182(9) 0.0212(9) 0.0185(9) 0.0057(7) 0.0075(7) 0.0022(7)
C20 0.0114(8) 0.0184(8) 0.0128(8) -0.0013(6) 0.0068(6) -0.0013(6)
C21 0.0209(9) 0.0174(9) 0.0179(9) 0.0021(7) 0.0083(7) -0.0025(7)
C22 0.0245(10) 0.0208(9) 0.0241(10) -0.0057(8) 0.0117(8) -0.0071(8)
C23 0.0139(9) 0.0365(11) 0.0165(9) -0.0086(8) 0.0052(7) -0.0043(8)
C24 0.0148(9) 0.0330(11) 0.0151(8) -0.0007(8) 0.0030(7) 0.0064(8)
C25 0.0166(9) 0.0188(9) 0.0172(9) -0.0008(7) 0.0074(7) 0.0037(7)

loop_
_atom_type_symbol
_atom_type_description
_atom_type_scat_dispersion_real
_atom_type_scat_dispersion_imag
_atom_type_scat_source
C C 0.0033 0.0016 'International Tables Vol C Tables 4.2.6.8 and 6.1.1.4'
H H 0.0000 0.0000 'International Tables Vol C Tables 4.2.6.8 and 6.1.1.4'
N N 0.0061 0.0033 'International Tables Vol C Tables 4.2.6.8 and 6.1.1.4'
O O 0.0106 0.0060 'International Tables Vol C Tables 4.2.6.8 and 6.1.1.4'
P P 0.1023 0.0942 'International Tables Vol C Tables 4.2.6.8 and 6.1.1.4'
S S 0.1246 0.1234 'International Tables Vol C Tables 4.2.6.8 and 6.1.1.4'
Cl Cl 0.1484 0.1585 'International Tables Vol C Tables 4.2.6.8 and 6.1.1.4'
Pd Pd -0.9988 1.0072 'International Tables Vol C Tables 4.2.6.8 and 6.1.1.4'

loop_
_geom_angle_atom_site_label_1
_geom_angle_atom_site_label_2
_geom_angle_atom_site_label_3
_geom_angle
C2 Pd1 N1 81.67(6)
C2 Pd1 S1 97.34(5)
N1 Pd1 S1 176.32(4)
C2 Pd1 Cl1 174.00(5)
N1 Pd1 Cl1 97.95(4)
S1 Pd1 Cl1 82.666(16)
O1 P1 C14 101.75(7)
O1 P1 C20 106.47(7)
C14 P1 C20 108.52(8)
O1 P1 S1 114.59(5)
C14 P1 S1 110.30(6)
C20 P1 S1 114.33(6)
P1 S1 Pd1 100.77(2)
C7 S2 C13 89.51(8)
C7 N1 C8 111.62(14)
C7 N1 Pd1 111.56(11)
C8 N1 Pd1 136.49(11)
C3 O1 P1 123.92(10)
C6 C1 C2 123.63(16)
C6 C1 C7 122.12(15)
C2 C1 C7 114.24(15)
C3 C2 C1 113.64(15)
C3 C2 Pd1 133.81(12)
C1 C2 Pd1 112.15(12)
C4 C3 C2 124.01(15)
C4 C3 O1 112.36(14)
C2 C3 O1 123.61(15)
C5 C4 C3 120.12(15)
C5 C4 H4A 119.9
C3 C4 H4A 119.9
C4 C5 C6 119.09(16)
C4 C5 H5A 120.5
C6 C5 H5A 120.5
C5 C6 C1 119.47(16)
C5 C6 H6A 120.3
C1 C6 H6A 120.3
N1 C7 C1 119.32(15)
N1 C7 S2 115.29(13)
C1 C7 S2 125.38(13)
C9 C8 N1 127.04(15)
C9 C8 C13 119.68(15)
N1 C8 C13 113.26(14)
C10 C9 C8 118.45(16)
C10 C9 H9A 120.8
C8 C9 H9A 120.8
C9 C10 C11 121.45(16)
C9 C10 H10A 119.3
C11 C10 H10A 119.3
C12 C11 C10 120.64(16)
C12 C11 H11A 119.7
C10 C11 H11A 119.7
C11 C12 C13 118.05(16)
C11 C12 H12A 121.0
C13 C12 H12A 121.0
C12 C13 C8 121.72(16)
C12 C13 S2 127.94(13)
C8 C13 S2 110.31(12)
C19 C14 C15 120.01(15)
C19 C14 P1 118.33(13)
C15 C14 P1 121.57(13)
C16 C15 C14 119.51(16)
C16 C15 H15A 120.2
C14 C15 H15A 120.2
C17 C16 C15 120.11(16)
C17 C16 H16A 119.9
C15 C16 H16A 119.9
C16 C17 C18 120.45(16)
C16 C17 H17A 119.8
C18 C17 H17A 119.8
C17 C18 C19 120.01(17)
C17 C18 H18A 120.0
C19 C18 H18A 120.0
C18 C19 C14 119.89(16)
C18 C19 H19A 120.1
C14 C19 H19A 120.1
C25 C20 C21 120.08(16)
C25 C20 P1 121.62(13)
C21 C20 P1 118.29(13)
C22 C21 C20 120.11(17)
C22 C21 H21A 119.9
C20 C21 H21A 119.9
C23 C22 C21 119.81(17)
C23 C22 H22A 120.1
C21 C22 H22A 120.1
C24 C23 C22 120.48(17)
C24 C23 H23A 119.8
C22 C23 H23A 119.8
C23 C24 C25 120.04(17)
C23 C24 H24A 120.0
C25 C24 H24A 120.0
C20 C25 C24 119.47(17)
C20 C25 H25B 120.3
C24 C25 H25B 120.3

loop_
_geom_bond_atom_site_label_1
_geom_bond_atom_site_label_2
_geom_bond_distance
Pd1 C2 2.0187(16)
Pd1 N1 2.0780(13)
Pd1 S1 2.2879(5)
Pd1 Cl1 2.3987(5)
P1 O1 1.5879(12)
P1 C14 1.7845(17)
P1 C20 1.8001(17)
P1 S1 1.9671(6)
S2 C7 1.7284(17)
S2 C13 1.7336(17)
N1 C7 1.313(2)
N1 C8 1.399(2)
O1 C3 1.4087(19)
C1 C6 1.394(2)
C1 C2 1.418(2)
C1 C7 1.450(2)
C2 C3 1.393(2)
C3 C4 1.388(2)
C4 C5 1.381(2)
C4 H4A 0.9500
C5 C6 1.385(2)
C5 H5A 0.9500
C6 H6A 0.9500
C8 C9 1.393(2)
C8 C13 1.402(2)
C9 C10 1.383(2)
C9 H9A 0.9500
C10 C11 1.402(2)
C10 H10A 0.9500
C11 C12 1.376(2)
C11 H11A 0.9500
C12 C13 1.394(2)
C12 H12A 0.9500
C14 C19 1.394(2)
C14 C15 1.397(2)
C15 C16 1.389(2)
C15 H15A 0.9500
C16 C17 1.384(2)
C16 H16A 0.9500
C17 C18 1.385(2)
C17 H17A 0.9500
C18 C19 1.385(2)
C18 H18A 0.9500
C19 H19A 0.9500
C20 C25 1.391(2)
C20 C21 1.397(2)
C21 C22 1.388(2)
C21 H21A 0.9500
C22 C23 1.387(3)
C22 H22A 0.9500
C23 C24 1.386(3)
C23 H23A 0.9500
C24 C25 1.399(2)
C24 H24A 0.9500
C25 H25B 0.9500

loop_
_geom_torsion_atom_site_label_1
_geom_torsion_atom_site_label_2
_geom_torsion_atom_site_label_3
_geom_torsion_atom_site_label_4
_geom_torsion
O1 P1 S1 Pd1 56.18(5)
C14 P1 S1 Pd1 170.27(6)
C20 P1 S1 Pd1 -67.12(6)
C2 Pd1 S1 P1 -30.46(5)
Cl1 Pd1 S1 P1 155.59(2)
C2 Pd1 N1 C7 -8.69(11)
Cl1 Pd1 N1 C7 165.25(11)
C2 Pd1 N1 C8 178.66(17)
Cl1 Pd1 N1 C8 -7.39(16)
C14 P1 O1 C3 -173.63(12)
C20 P1 O1 C3 72.81(14)
S1 P1 O1 C3 -54.62(13)
C6 C1 C2 C3 -1.1(2)
C7 C1 C2 C3 178.39(14)
C6 C1 C2 Pd1 172.62(13)
C7 C1 C2 Pd1 -7.88(18)
N1 Pd1 C2 C3 -179.10(17)
S1 Pd1 C2 C3 4.48(17)
N1 Pd1 C2 C1 8.87(11)
S1 Pd1 C2 C1 -167.55(11)
C1 C2 C3 C4 1.7(2)
Pd1 C2 C3 C4 -170.21(13)
C1 C2 C3 O1 -179.91(14)
Pd1 C2 C3 O1 8.1(3)
P1 O1 C3 C4 -164.31(12)
P1 O1 C3 C2 17.2(2)
C2 C3 C4 C5 -0.8(3)
O1 C3 C4 C5 -179.35(15)
C3 C4 C5 C6 -0.8(3)
C4 C5 C6 C1 1.4(3)
C2 C1 C6 C5 -0.4(3)
C7 C1 C6 C5 -179.87(16)
C8 N1 C7 C1 -178.47(14)
Pd1 N1 C7 C1 6.96(19)
C8 N1 C7 S2 0.72(18)
Pd1 N1 C7 S2 -173.84(7)
C6 C1 C7 N1 179.97(15)
C2 C1 C7 N1 0.5(2)
C6 C1 C7 S2 0.9(2)
C2 C1 C7 S2 -178.64(12)
C13 S2 C7 N1 -0.21(13)
C13 S2 C7 C1 178.92(15)
C7 N1 C8 C9 -179.04(16)
Pd1 N1 C8 C9 -6.4(3)
C7 N1 C8 C13 -1.0(2)
Pd1 N1 C8 C13 171.66(12)
N1 C8 C9 C10 176.21(16)
C13 C8 C9 C10 -1.7(3)
C8 C9 C10 C11 0.9(3)
C9 C10 C11 C12 0.7(3)
C10 C11 C12 C13 -1.5(3)
C11 C12 C13 C8 0.7(2)
C11 C12 C13 S2 -177.03(13)
C9 C8 C13 C12 1.0(2)
N1 C8 C13 C12 -177.25(15)
C9 C8 C13 S2 179.03(13)
N1 C8 C13 S2 0.82(18)
C7 S2 C13 C12 177.57(16)
C7 S2 C13 C8 -0.35(13)
O1 P1 C14 C19 -166.90(14)
C20 P1 C14 C19 -54.88(16)
S1 P1 C14 C19 71.08(14)
O1 P1 C14 C15 16.47(15)
C20 P1 C14 C15 128.49(14)
S1 P1 C14 C15 -105.55(14)
C19 C14 C15 C16 1.2(2)
P1 C14 C15 C16 177.81(13)
C14 C15 C16 C17 -1.6(2)
C15 C16 C17 C18 1.1(3)
C16 C17 C18 C19 -0.2(3)
C17 C18 C19 C14 -0.2(3)
C15 C14 C19 C18 -0.3(3)
P1 C14 C19 C18 -176.98(14)
O1 P1 C20 C25 -134.15(13)
C14 P1 C20 C25 117.01(14)
S1 P1 C20 C25 -6.57(15)
O1 P1 C20 C21 46.73(14)
C14 P1 C20 C21 -62.11(15)
S1 P1 C20 C21 174.31(11)
C25 C20 C21 C22 0.5(3)
P1 C20 C21 C22 179.61(13)
C20 C21 C22 C23 -0.2(3)
C21 C22 C23 C24 0.0(3)
C22 C23 C24 C25 -0.1(3)
C21 C20 C25 C24 -0.5(2)
P1 C20 C25 C24 -179.65(13)
C23 C24 C25 C20 0.4(3)
